data_7718428
loop_
_publ_author_name
'Akintola, Oluseun'
'G&#xf6;rls, Helmar'
'Plass, Winfried'

_publ_section_title
;
 Solvent-directed assembly in MOFs with linear trinuclear cobalt(II)
 nodes: formation of inverted Figaro chains.
;
_journal_issue 17
_journal_name_full 'Dalton transactions (Cambridge, England : 2003)'
_journal_page_first 6946
_journal_page_last 6956
_journal_paper_doi 10.1039/d5dt00149h
_journal_volume 54
_journal_year 2025
_chemical_formula_moiety 'C49.20 H40.60 Co3 N3.80 O14, 1.8(C2 H3 N)'
_chemical_formula_sum 'C52.8 H46 Co3 N5.6 O14'
_chemical_formula_weight 1159.74
_space_group_crystal_system monoclinic
_space_group_IT_number 15
_space_group_name_Hall '-C 2yc'
_space_group_name_H-M_alt 'C 1 2/c 1'
_atom_sites_solution_hydrogens geom
_atom_sites_solution_primary direct
_atom_sites_solution_secondary difmap
_audit_creation_method SHELXL-2019/1
_audit_update_record
;
2025-03-14 deposited with the CCDC.	2025-03-25 downloaded from the CCDC.
;
_cell_angle_alpha 90
_cell_angle_beta 119.248(1)
_cell_angle_gamma 90
_cell_formula_units_Z 4
_cell_length_a 27.1731(4)
_cell_length_b 8.76060(10)
_cell_length_c 26.2973(4)
_cell_measurement_reflns_used 19351
_cell_measurement_temperature 133(2)
_cell_measurement_theta_max 27.525
_cell_measurement_theta_min 2.479
_cell_volume 5462.06(14)
_computing_cell_refinement DENZO
_computing_data_collection COLLECT
_computing_data_reduction DENZO
_computing_molecular_graphics SHELXTL/PC
_computing_publication_material 'SHELXL-2018/3 (Sheldrick, 2018)'
_computing_structure_refinement 'SHELXL-2019/1 (Sheldrick, 2019)'
_computing_structure_solution 'SHELXS-97 (Sheldrick, 2008)'
_diffrn_ambient_temperature 133(2)
_diffrn_measured_fraction_theta_full 0.997
_diffrn_measured_fraction_theta_max 0.995
_diffrn_measurement_device_type KappaCCD
_diffrn_measurement_method 'phi + omega - scans'
_diffrn_radiation_type MoK\a
_diffrn_radiation_wavelength 0.71073
_diffrn_reflns_av_R_equivalents 0.0234
_diffrn_reflns_av_unetI/netI 0.0201
_diffrn_reflns_Laue_measured_fraction_full 0.997
_diffrn_reflns_Laue_measured_fraction_max 0.995
_diffrn_reflns_limit_h_max 35
_diffrn_reflns_limit_h_min -31
_diffrn_reflns_limit_k_max 11
_diffrn_reflns_limit_k_min -11
_diffrn_reflns_limit_l_max 34
_diffrn_reflns_limit_l_min -34
_diffrn_reflns_number 19351
_diffrn_reflns_point_group_measured_fraction_full 0.997
_diffrn_reflns_point_group_measured_fraction_max 0.995
_diffrn_reflns_theta_full 25.242
_diffrn_reflns_theta_max 27.525
_diffrn_reflns_theta_min 2.479
_exptl_absorpt_coefficient_mu 0.969
_exptl_absorpt_correction_T_max 0.7456
_exptl_absorpt_correction_T_min 0.6756
_exptl_absorpt_correction_type multi-scan
_exptl_absorpt_process_details
; 
 SADABS 2016/2: Krause, L., Herbst-Irmer, R., Sheldrick G.M. & Stalke D., 
 J. Appl. Cryst. 48 (2015) 3-10 
;
_exptl_crystal_colour pink
_exptl_crystal_density_diffrn 1.410
_exptl_crystal_density_method 'not measured'
_exptl_crystal_description prism
_exptl_crystal_F_000 2380
_exptl_crystal_size_max 0.112
_exptl_crystal_size_mid 0.110
_exptl_crystal_size_min 0.092
_refine_diff_density_max 0.517
_refine_diff_density_min -0.453
_refine_diff_density_rms 0.070
_refine_ls_extinction_method none
_refine_ls_goodness_of_fit_ref 1.096
_refine_ls_hydrogen_treatment constr
_refine_ls_matrix_type full
_refine_ls_number_parameters 367
_refine_ls_number_reflns 6269
_refine_ls_number_restraints 9
_refine_ls_restrained_S_all 1.097
_refine_ls_R_factor_all 0.0375
_refine_ls_R_factor_gt 0.0353
_refine_ls_shift/su_max 0.001
_refine_ls_shift/su_mean 0.000
_refine_ls_structure_factor_coef Fsqd
_refine_ls_weighting_details 'w=1/[\s^2^(Fo^2^)+(0.0458P)^2^+12.4308P] where P=(Fo^2^+2Fc^2^)/3'
_refine_ls_weighting_scheme calc
_refine_ls_wR_factor_gt 0.0967
_refine_ls_wR_factor_ref 0.0982
_reflns_Friedel_coverage 0.000
_reflns_number_gt 5916
_reflns_number_total 6269
_reflns_threshold_expression 'I > 2\s(I)'
_cod_data_source_file d5dt00149h3.cif
_cod_data_source_block FO6733_JUMP-4(dma)
_cod_depositor_comments 'Adding full bibliography for 7718427--7718430.cif.'
_cod_original_cell_volume 5462.05(14)
_cod_original_sg_symbol_H-M 'C 2/c'
_cod_original_formula_sum 'C52.80 H46 Co3 N5.60 O14'
_cod_database_code 7718428
_shelx_shelxl_version_number 2019/1
_shelx_space_group_comment
; 
The symmetry employed for this shelxl refinement is uniquely defined 
by the following loop, which should always be used as a source of 
symmetry information in preference to the above space-group names. 
They are only intended as comments. 
;
_shelx_estimated_absorpt_t_min 0.899
_shelx_estimated_absorpt_t_max 0.916

loop_
_space_group_symop_operation_xyz
'x, y, z'
'-x, y, -z+1/2'
'x+1/2, y+1/2, z'
'-x+1/2, y+1/2, -z+1/2'
'-x, -y, -z'
'x, -y, z-1/2'
'-x+1/2, -y+1/2, -z'
'x+1/2, -y+1/2, z-1/2'

loop_
_atom_site_label
_atom_site_type_symbol
_atom_site_fract_x
_atom_site_fract_y
_atom_site_fract_z
_atom_site_U_iso_or_equiv
_atom_site_adp_type
_atom_site_occupancy
_atom_site_site_symmetry_order
_atom_site_calc_flag
_atom_site_refinement_flags_posn
_atom_site_refinement_flags_adp
_atom_site_refinement_flags_occupancy
_atom_site_disorder_assembly
_atom_site_disorder_group
Co1 Co 0.54425(2) 0.87048(3) 0.51193(2) 0.01547(8) Uani 1 1 d . . . . .
Co2 Co 0.500000 0.500000 0.500000 0.01356(9) Uani 1 2 d S . P . .
O1 O 0.55979(6) 0.81102(16) 0.59229(6) 0.0208(3) Uani 1 1 d . . . . .
O2 O 0.54636(6) 0.55708(16) 0.58554(6) 0.0223(3) Uani 1 1 d . . . . .
O3 O 0.95730(5) 0.60153(15) 0.96717(6) 0.0166(3) Uani 1 1 d . . . . .
O4 O 0.93962(6) 0.83711(16) 0.98660(6) 0.0205(3) Uani 1 1 d . . . . .
O5 O 0.54387(6) 0.34159(15) 0.97447(6) 0.0174(3) Uani 1 1 d . . . . .
O6 O 0.62654(11) 0.2338(4) 1.03068(19) 0.0240(9) Uani 0.88(2) 1 d . . P A 1
O6A O 0.608(2) 0.179(5) 1.004(2) 0.050(14) Uani 0.12(2) 1 d . . P A 2
N1 N 0.68697(7) 0.6104(2) 0.86066(7) 0.0248(4) Uani 1 1 d . . . . .
C1 C 0.65367(8) 0.6290(3) 0.79923(8) 0.0216(4) Uani 1 1 d . . . . .
C2 C 0.62232(10) 0.5081(3) 0.76409(9) 0.0309(5) Uani 1 1 d . . . . .
H2A H 0.621376 0.413182 0.781056 0.037 Uiso 1 1 calc R U . . .
C3 C 0.59236(10) 0.5270(3) 0.70397(9) 0.0295(5) Uani 1 1 d . . . . .
H3A H 0.571224 0.444161 0.679876 0.035 Uiso 1 1 calc R U . . .
C4 C 0.59302(8) 0.6656(2) 0.67879(8) 0.0181(4) Uani 1 1 d . . . . .
C5 C 0.62397(9) 0.7861(2) 0.71421(9) 0.0237(4) Uani 1 1 d . . . . .
H5A H 0.624405 0.881580 0.697305 0.028 Uiso 1 1 calc R U . . .
C6 C 0.65438(9) 0.7677(3) 0.77437(8) 0.0247(4) Uani 1 1 d . . . . .
H6A H 0.675667 0.850381 0.798436 0.030 Uiso 1 1 calc R U . . .
C7 C 0.56355(8) 0.6794(2) 0.61322(8) 0.0174(4) Uani 1 1 d . . . . .
C8 C 0.74644(8) 0.6326(2) 0.88633(8) 0.0202(4) Uani 1 1 d . . . . .
C9 C 0.77739(8) 0.5559(3) 0.86526(9) 0.0243(4) Uani 1 1 d . . . . .
H9A H 0.758903 0.490053 0.832575 0.029 Uiso 1 1 calc R U . . .
C10 C 0.83574(8) 0.5756(2) 0.89211(8) 0.0220(4) Uani 1 1 d . . . . .
H10A H 0.857143 0.521391 0.878288 0.026 Uiso 1 1 calc R U . . .
C11 C 0.86240(8) 0.6746(2) 0.93905(8) 0.0171(3) Uani 1 1 d . . . . .
C12 C 0.83090(8) 0.7523(2) 0.95951(9) 0.0222(4) Uani 1 1 d . . . . .
H12A H 0.849108 0.820966 0.991330 0.027 Uiso 1 1 calc R U . . .
C13 C 0.77323(8) 0.7302(3) 0.93384(9) 0.0241(4) Uani 1 1 d . . . . .
H13A H 0.752050 0.781508 0.948603 0.029 Uiso 1 1 calc R U . . .
C14 C 0.92412(7) 0.7075(2) 0.96655(7) 0.0156(3) Uani 1 1 d . . . . .
C15 C 0.66470(8) 0.5426(2) 0.89317(8) 0.0206(4) Uani 1 1 d . . . . .
C16 C 0.69964(8) 0.4561(2) 0.94293(9) 0.0220(4) Uani 1 1 d . . . . .
H16A H 0.738440 0.443397 0.954569 0.026 Uiso 1 1 calc R U . . .
C17 C 0.67744(8) 0.3897(2) 0.97481(9) 0.0220(4) Uani 1 1 d . . . . .
H17A H 0.701208 0.331617 1.008507 0.026 Uiso 1 1 calc R U . . .
C18 C 0.62033(8) 0.4068(2) 0.95819(8) 0.0191(4) Uani 1 1 d . . . . .
C19 C 0.58592(8) 0.4945(2) 0.90939(8) 0.0208(4) Uani 1 1 d . . . . .
H19A H 0.547275 0.508410 0.898203 0.025 Uiso 1 1 calc R U . . .
C20 C 0.60795(8) 0.5613(3) 0.87711(9) 0.0238(4) Uani 1 1 d . . . . .
H20A H 0.584205 0.620553 0.843734 0.029 Uiso 1 1 calc R U . . .
C21 C 0.59670(8) 0.3250(2) 0.99049(9) 0.0210(4) Uani 1 1 d . . . . .
O1D O 0.55565(9) 0.9751(2) 0.44602(8) 0.0281(4) Uani 0.9 1 d . . P B 1
N1D N 0.58324(11) 0.9513(3) 0.37939(11) 0.0399(5) Uani 0.9 1 d . . P B 1
C1D C 0.54411(12) 0.9386(3) 0.39612(11) 0.0312(5) Uani 0.9 1 d . . P B 1
C2D C 0.48628(13) 0.8773(4) 0.35391(12) 0.0409(7) Uani 0.9 1 d . . P B 1
H2DA H 0.464402 0.863688 0.374164 0.061 Uiso 0.9 1 calc R U P B 1
H2DB H 0.490121 0.778888 0.338490 0.061 Uiso 0.9 1 calc R U P B 1
H2DC H 0.466811 0.949667 0.321731 0.061 Uiso 0.9 1 calc R U P B 1
C3D C 0.57329(18) 0.9101(6) 0.32144(16) 0.0714(13) Uani 0.9 1 d . . P B 1
H3DA H 0.543330 0.833186 0.304531 0.107 Uiso 0.9 1 calc R U P B 1
H3DB H 0.607998 0.868348 0.324259 0.107 Uiso 0.9 1 calc R U P B 1
H3DC H 0.561841 1.000981 0.296552 0.107 Uiso 0.9 1 calc R U P B 1
C4D C 0.63979(13) 1.0044(4) 0.42006(15) 0.0447(7) Uani 0.9 1 d . . P B 1
H4DA H 0.646692 0.992036 0.460056 0.067 Uiso 0.9 1 calc R U P B 1
H4DB H 0.643293 1.112418 0.412670 0.067 Uiso 0.9 1 calc R U P B 1
H4DC H 0.667471 0.944542 0.414849 0.067 Uiso 0.9 1 calc R U P B 1
O1W O 0.5300(8) 0.971(2) 0.4298(8) 0.0281(4) Uani 0.1 1 d . . P B 2
H1W1 H 0.521833 1.080232 0.429629 0.042 Uiso 0.1 1 d R U P B 2
H1W2 H 0.497960 0.920807 0.397097 0.042 Uiso 0.1 1 d R U P B 2
N1A N 0.7948(2) 0.3407(6) 1.1662(4) 0.141(3) Uani 0.9 1 d . . P C 1
C1A C 0.7531(2) 0.3853(5) 1.1603(3) 0.0806(15) Uani 0.9 1 d . . P C 1
C2A C 0.70164(17) 0.4464(7) 1.15068(19) 0.0767(13) Uani 0.9 1 d . . P C 1
H2A1 H 0.699985 0.555031 1.141039 0.115 Uiso 0.9 1 calc R U P C 1
H2A2 H 0.698358 0.434623 1.185959 0.115 Uiso 0.9 1 calc R U P C 1
H2A3 H 0.670549 0.392358 1.118286 0.115 Uiso 0.9 1 calc R U P C 1

loop_
_atom_site_aniso_label
_atom_site_aniso_U_11
_atom_site_aniso_U_22
_atom_site_aniso_U_33
_atom_site_aniso_U_23
_atom_site_aniso_U_13
_atom_site_aniso_U_12
Co1 0.01501(13) 0.01470(13) 0.01509(13) 0.00064(9) 0.00610(10) 0.00199(9)
Co2 0.01312(16) 0.01324(17) 0.01184(16) -0.00029(12) 0.00416(13) 0.00196(12)
O1 0.0262(7) 0.0196(7) 0.0151(6) 0.0003(5) 0.0090(5) 0.0011(6)
O2 0.0262(7) 0.0200(7) 0.0137(6) -0.0004(5) 0.0043(5) -0.0019(6)
O3 0.0151(6) 0.0147(6) 0.0180(6) -0.0002(5) 0.0066(5) -0.0006(5)
O4 0.0185(6) 0.0157(6) 0.0283(7) -0.0035(5) 0.0121(6) -0.0041(5)
O5 0.0177(6) 0.0161(6) 0.0192(6) -0.0007(5) 0.0096(5) -0.0027(5)
O6 0.0193(10) 0.0262(13) 0.0253(17) 0.0108(11) 0.0101(11) 0.0008(9)
O6A 0.06(2) 0.058(19) 0.06(3) 0.03(2) 0.05(2) 0.026(18)
N1 0.0138(7) 0.0435(11) 0.0126(7) 0.0041(7) 0.0028(6) -0.0083(7)
C1 0.0136(8) 0.0348(11) 0.0141(8) 0.0031(8) 0.0049(7) -0.0032(8)
C2 0.0335(12) 0.0310(12) 0.0198(10) 0.0059(8) 0.0066(9) -0.0121(9)
C3 0.0320(11) 0.0283(11) 0.0186(10) 0.0004(8) 0.0050(9) -0.0133(9)
C4 0.0163(8) 0.0228(9) 0.0138(8) 0.0006(7) 0.0062(7) -0.0016(7)
C5 0.0291(10) 0.0219(10) 0.0169(9) 0.0005(7) 0.0089(8) -0.0040(8)
C6 0.0266(10) 0.0281(10) 0.0160(9) -0.0040(8) 0.0077(8) -0.0085(8)
C7 0.0147(8) 0.0223(9) 0.0143(8) 0.0002(7) 0.0062(7) 0.0000(7)
C8 0.0139(8) 0.0286(10) 0.0141(8) 0.0038(7) 0.0037(7) -0.0051(7)
C9 0.0201(9) 0.0320(11) 0.0170(9) -0.0054(8) 0.0060(8) -0.0065(8)
C10 0.0191(9) 0.0270(10) 0.0183(9) -0.0031(8) 0.0079(7) -0.0024(8)
C11 0.0150(8) 0.0163(8) 0.0169(8) 0.0020(7) 0.0053(7) -0.0019(7)
C12 0.0180(9) 0.0232(10) 0.0221(9) -0.0058(8) 0.0071(8) -0.0027(8)
C13 0.0165(9) 0.0317(11) 0.0229(9) -0.0031(8) 0.0086(8) -0.0008(8)
C14 0.0164(8) 0.0164(8) 0.0125(8) 0.0016(6) 0.0059(7) -0.0022(7)
C15 0.0190(9) 0.0276(10) 0.0144(8) 0.0000(7) 0.0074(7) -0.0056(8)
C16 0.0172(9) 0.0290(10) 0.0199(9) 0.0032(8) 0.0092(8) 0.0009(8)
C17 0.0211(9) 0.0237(10) 0.0217(9) 0.0052(8) 0.0109(8) 0.0027(8)
C18 0.0210(9) 0.0189(9) 0.0198(9) 0.0002(7) 0.0118(8) -0.0008(7)
C19 0.0156(8) 0.0263(10) 0.0193(9) 0.0013(8) 0.0075(7) -0.0025(7)
C20 0.0168(9) 0.0323(11) 0.0179(9) 0.0067(8) 0.0050(7) -0.0016(8)
C21 0.0234(9) 0.0200(9) 0.0237(9) 0.0011(8) 0.0146(8) 0.0006(8)
O1D 0.0360(10) 0.0279(8) 0.0245(10) -0.0016(8) 0.0178(9) -0.0038(9)
N1D 0.0450(14) 0.0468(14) 0.0335(12) -0.0036(11) 0.0234(11) -0.0032(11)
C1D 0.0436(15) 0.0261(12) 0.0274(12) 0.0018(10) 0.0199(11) 0.0012(11)
C2D 0.0401(15) 0.0505(18) 0.0278(13) -0.0024(12) 0.0132(12) 0.0004(13)
C3D 0.069(3) 0.117(4) 0.0444(19) -0.018(2) 0.0408(19) -0.017(3)
C4D 0.0428(16) 0.0434(17) 0.0533(18) -0.0046(14) 0.0276(15) -0.0080(13)
O1W 0.0360(10) 0.0279(8) 0.0245(10) -0.0016(8) 0.0178(9) -0.0038(9)
N1A 0.102(3) 0.060(3) 0.287(9) -0.013(4) 0.115(5) -0.007(3)
C1A 0.067(3) 0.050(2) 0.139(5) -0.011(2) 0.061(3) -0.0236(19)
C2A 0.048(2) 0.121(4) 0.064(2) 0.013(3) 0.0291(19) -0.015(2)

loop_
_atom_type_symbol
_atom_type_description
_atom_type_scat_dispersion_real
_atom_type_scat_dispersion_imag
_atom_type_scat_source
C C 0.0033 0.0016 'International Tables Vol C Tables 4.2.6.8 and 6.1.1.4'
H H 0.0000 0.0000 'International Tables Vol C Tables 4.2.6.8 and 6.1.1.4'
N N 0.0061 0.0033 'International Tables Vol C Tables 4.2.6.8 and 6.1.1.4'
O O 0.0106 0.0060 'International Tables Vol C Tables 4.2.6.8 and 6.1.1.4'
Co Co 0.3494 0.9721 'International Tables Vol C Tables 4.2.6.8 and 6.1.1.4'

loop_
_geom_angle_atom_site_label_1
_geom_angle_atom_site_label_2
_geom_angle_atom_site_label_3
_geom_angle
_geom_angle_site_symmetry_1
_geom_angle_site_symmetry_3
_geom_angle_publ_flag
O6A Co1 O1 109(2) 6_565 . ?
O1 Co1 O3 102.88(6) . 8_465 ?
O1 Co1 O5 102.36(5) . 6_565 ?
O3 Co1 O5 95.46(5) 8_465 6_565 ?
O1 Co1 O3 89.74(5) . 4_656 ?
O3 Co1 O3 82.64(5) 8_465 4_656 ?
O5 Co1 O3 167.85(5) 6_565 4_656 ?
O1 Co1 O1D 159.19(7) . . ?
O3 Co1 O1D 93.79(7) 8_465 . ?
O5 Co1 O1D 88.16(6) 6_565 . ?
O3 Co1 O1D 80.02(6) 4_656 . ?
O6A Co1 O1W 73(2) 6_565 . ?
O1 Co1 O1W 171.1(5) . . ?
O3 Co1 O1W 77.8(5) 8_465 . ?
O5 Co1 O1W 86.3(5) 6_565 . ?
O3 Co1 O1W 81.6(5) 4_656 . ?
O1 Co1 O6 89.34(13) . 6_565 ?
O3 Co1 O6 155.74(7) 8_465 6_565 ?
O5 Co1 O6 61.14(6) 6_565 6_565 ?
O3 Co1 O6 118.75(7) 4_656 6_565 ?
O1D Co1 O6 80.00(14) . 6_565 ?
O6A Co1 C21 32.0(9) 6_565 6_565 ?
O1 Co1 C21 102.27(6) . 6_565 ?
O3 Co1 C21 125.30(6) 8_465 6_565 ?
O5 Co1 C21 31.62(6) 6_565 6_565 ?
O3 Co1 C21 144.75(6) 4_656 6_565 ?
O1D Co1 C21 77.33(7) . 6_565 ?
O1W Co1 C21 84.1(5) . 6_565 ?
O6 Co1 C21 30.50(7) 6_565 6_565 ?
O2 Co2 O2 180.0 5_666 . ?
O2 Co2 O4 88.29(6) 5_666 8_465 ?
O2 Co2 O4 91.71(6) . 8_465 ?
O2 Co2 O4 91.71(6) 5_666 4_646 ?
O2 Co2 O4 88.29(6) . 4_646 ?
O4 Co2 O4 180.00(9) 8_465 4_646 ?
O2 Co2 O5 87.21(5) 5_666 6_565 ?
O2 Co2 O5 92.79(6) . 6_565 ?
O4 Co2 O5 90.93(5) 8_465 6_565 ?
O4 Co2 O5 89.07(5) 4_646 6_565 ?
O2 Co2 O5 92.79(5) 5_666 2_656 ?
O2 Co2 O5 87.21(5) . 2_656 ?
O4 Co2 O5 89.07(5) 8_465 2_656 ?
O4 Co2 O5 90.93(5) 4_646 2_656 ?
O5 Co2 O5 180.00(6) 6_565 2_656 ?
C7 O1 Co1 128.81(12) . . ?
C7 O2 Co2 135.10(13) . . ?
C14 O3 Co1 121.16(12) . 8_566 ?
C14 O3 Co1 126.41(12) . 4_646 ?
Co1 O3 Co1 97.36(5) 8_566 4_646 ?
C14 O4 Co2 141.47(13) . 4_656 ?
C21 O5 Co1 89.86(12) . 6_566 ?
C21 O5 Co2 132.16(13) . 2_656 ?
Co1 O5 Co2 107.59(6) 6_566 2_656 ?
C21 O6 Co1 84.80(17) . 6_566 ?
C21 O6A Co1 98.1(11) . 6_566 ?
C15 N1 C1 121.15(16) . . ?
C15 N1 C8 119.78(16) . . ?
C1 N1 C8 117.77(16) . . ?
C6 C1 C2 120.01(18) . . ?
C6 C1 N1 119.23(19) . . ?
C2 C1 N1 120.71(19) . . ?
C1 C2 C3 119.6(2) . . ?
C1 C2 H2A 120.2 . . ?
C3 C2 H2A 120.2 . . ?
C4 C3 C2 120.7(2) . . ?
C4 C3 H3A 119.7 . . ?
C2 C3 H3A 119.7 . . ?
C3 C4 C5 119.38(18) . . ?
C3 C4 C7 119.49(18) . . ?
C5 C4 C7 120.98(18) . . ?
C4 C5 C6 120.25(19) . . ?
C4 C5 H5A 119.9 . . ?
C6 C5 H5A 119.9 . . ?
C1 C6 C5 120.09(19) . . ?
C1 C6 H6A 120.0 . . ?
C5 C6 H6A 120.0 . . ?
O2 C7 O1 127.04(17) . . ?
O2 C7 C4 115.74(17) . . ?
O1 C7 C4 117.20(17) . . ?
C9 C8 C13 120.24(18) . . ?
C9 C8 N1 120.84(18) . . ?
C13 C8 N1 118.91(18) . . ?
C8 C9 C10 119.95(19) . . ?
C8 C9 H9A 120.0 . . ?
C10 C9 H9A 120.0 . . ?
C11 C10 C9 119.81(19) . . ?
C11 C10 H10A 120.1 . . ?
C9 C10 H10A 120.1 . . ?
C10 C11 C12 119.81(17) . . ?
C10 C11 C14 121.71(17) . . ?
C12 C11 C14 118.38(17) . . ?
C13 C12 C11 120.46(18) . . ?
C13 C12 H12A 119.8 . . ?
C11 C12 H12A 119.8 . . ?
C12 C13 C8 119.70(19) . . ?
C12 C13 H13A 120.2 . . ?
C8 C13 H13A 120.2 . . ?
O4 C14 O3 124.47(17) . . ?
O4 C14 C11 116.85(17) . . ?
O3 C14 C11 118.67(16) . . ?
C20 C15 N1 120.61(18) . . ?
C20 C15 C16 119.30(18) . . ?
N1 C15 C16 120.08(18) . . ?
C17 C16 C15 119.78(18) . . ?
C17 C16 H16A 120.1 . . ?
C15 C16 H16A 120.1 . . ?
C16 C17 C18 120.87(18) . . ?
C16 C17 H17A 119.6 . . ?
C18 C17 H17A 119.6 . . ?
C19 C18 C17 119.31(18) . . ?
C19 C18 C21 120.86(18) . . ?
C17 C18 C21 119.73(18) . . ?
C20 C19 C18 120.10(18) . . ?
C20 C19 H19A 119.9 . . ?
C18 C19 H19A 120.0 . . ?
C19 C20 C15 120.62(19) . . ?
C19 C20 H20A 119.7 . . ?
C15 C20 H20A 119.7 . . ?
O6 C21 O5 120.27(19) . . ?
O5 C21 O6A 106(2) . . ?
O6 C21 C18 120.64(19) . . ?
O5 C21 C18 118.96(18) . . ?
O6A C21 C18 120.4(8) . . ?
O6 C21 Co1 64.70(14) . 6_566 ?
O5 C21 Co1 58.51(10) . 6_566 ?
C18 C21 Co1 158.75(15) . 6_566 ?
C1D O1D Co1 134.23(18) . . ?
C1D N1D C4D 120.5(2) . . ?
C1D N1D C3D 123.5(3) . . ?
C4D N1D C3D 116.0(3) . . ?
O1D C1D N1D 119.9(3) . . ?
O1D C1D C2D 120.4(2) . . ?
N1D C1D C2D 119.7(2) . . ?
C1D C2D H2DA 109.5 . . ?
C1D C2D H2DB 109.5 . . ?
H2DA C2D H2DB 109.5 . . ?
C1D C2D H2DC 109.5 . . ?
H2DA C2D H2DC 109.5 . . ?
H2DB C2D H2DC 109.5 . . ?
N1D C3D H3DA 109.5 . . ?
N1D C3D H3DB 109.5 . . ?
H3DA C3D H3DB 109.5 . . ?
N1D C3D H3DC 109.5 . . ?
H3DA C3D H3DC 109.5 . . ?
H3DB C3D H3DC 109.5 . . ?
N1D C4D H4DA 109.5 . . ?
N1D C4D H4DB 109.5 . . ?
H4DA C4D H4DB 109.5 . . ?
N1D C4D H4DC 109.5 . . ?
H4DA C4D H4DC 109.5 . . ?
H4DB C4D H4DC 109.5 . . ?
Co1 O1W H1W1 109.2 . . ?
Co1 O1W H1W2 109.8 . . ?
H1W1 O1W H1W2 109.5 . . ?
N1A C1A C2A 176.6(7) . . ?
C1A C2A H2A1 109.5 . . ?
C1A C2A H2A2 109.5 . . ?
H2A1 C2A H2A2 109.5 . . ?
C1A C2A H2A3 109.5 . . ?
H2A1 C2A H2A3 109.5 . . ?
H2A2 C2A H2A3 109.5 . . ?

loop_
_geom_bond_atom_site_label_1
_geom_bond_atom_site_label_2
_geom_bond_distance
_geom_bond_site_symmetry_2
_geom_bond_publ_flag
Co1 O6A 1.90(3) 6_565 ?
Co1 O1 2.0108(14) . ?
Co1 O3 2.0762(13) 8_465 ?
Co1 O5 2.1005(13) 6_565 ?
Co1 O3 2.1032(13) 4_656 ?
Co1 O1D 2.1130(18) . ?
Co1 O1W 2.185(19) . ?
Co1 O6 2.236(3) 6_565 ?
Co1 C21 2.463(2) 6_565 ?
Co2 O2 2.0318(13) 5_666 ?
Co2 O2 2.0318(13) . ?
Co2 O4 2.0706(13) 8_465 ?
Co2 O4 2.0706(13) 4_646 ?
Co2 O5 2.1401(13) 6_565 ?
Co2 O5 2.1401(13) 2_656 ?
O1 C7 1.260(2) . ?
O2 C7 1.251(2) . ?
O3 C14 1.289(2) . ?
O4 C14 1.236(2) . ?
O5 C21 1.291(2) . ?
O6 C21 1.255(3) . ?
O6A C21 1.32(3) . ?
N1 C15 1.398(2) . ?
N1 C1 1.424(2) . ?
N1 C8 1.428(2) . ?
C1 C6 1.384(3) . ?
C1 C2 1.390(3) . ?
C2 C3 1.390(3) . ?
C2 H2A 0.9500 . ?
C3 C4 1.387(3) . ?
C3 H3A 0.9500 . ?
C4 C5 1.387(3) . ?
C4 C7 1.510(2) . ?
C5 C6 1.391(3) . ?
C5 H5A 0.9500 . ?
C6 H6A 0.9500 . ?
C8 C9 1.386(3) . ?
C8 C13 1.390(3) . ?
C9 C10 1.396(3) . ?
C9 H9A 0.9500 . ?
C10 C11 1.388(3) . ?
C10 H10A 0.9500 . ?
C11 C12 1.391(3) . ?
C11 C14 1.495(2) . ?
C12 C13 1.384(3) . ?
C12 H12A 0.9500 . ?
C13 H13A 0.9500 . ?
C15 C20 1.395(3) . ?
C15 C16 1.405(3) . ?
C16 C17 1.378(3) . ?
C16 H16A 0.9500 . ?
C17 C18 1.400(3) . ?
C17 H17A 0.9500 . ?
C18 C19 1.392(3) . ?
C18 C21 1.477(3) . ?
C19 C20 1.385(3) . ?
C19 H19A 0.9500 . ?
C20 H20A 0.9500 . ?
O1D C1D 1.233(3) . ?
N1D C1D 1.339(4) . ?
N1D C4D 1.455(4) . ?
N1D C3D 1.457(4) . ?
C1D C2D 1.512(4) . ?
C2D H2DA 0.9800 . ?
C2D H2DB 0.9800 . ?
C2D H2DC 0.9800 . ?
C3D H3DA 0.9800 . ?
C3D H3DB 0.9800 . ?
C3D H3DC 0.9800 . ?
C4D H4DA 0.9800 . ?
C4D H4DB 0.9800 . ?
C4D H4DC 0.9800 . ?
O1W H1W1 0.9800 . ?
O1W H1W2 0.9800 . ?
N1A C1A 1.136(6) . ?
C1A C2A 1.401(6) . ?
C2A H2A1 0.9800 . ?
C2A H2A2 0.9800 . ?
C2A H2A3 0.9800 . ?
